data_7215352
loop_
_publ_author_name
'Xiong, Wei-Wei'
'Li, Jian-Rong'
'Feng, Mei-Ling'
'Huang, Xiao-Ying'

_publ_section_title
;
 Solvothermal syntheses, crystal structures, and characterizations of a
 series of one-dimensional organic-containing gallium polyselenides
;
_journal_issue 20
_journal_name_full CrystEngComm
_journal_page_first 6206
_journal_paper_doi 10.1039/c1ce05507k
_journal_volume 13
_journal_year 2011
_chemical_formula_moiety 'C6 H16 N3, Ga Se3'
_chemical_formula_sum 'C6 H16 Ga N3 Se3'
_chemical_formula_weight 436.82
_chemical_name_systematic
;
?
;
_space_group_IT_number 14
_symmetry_cell_setting monoclinic
_symmetry_space_group_name_Hall '-P 2ybc'
_symmetry_space_group_name_H-M 'P 1 21/c 1'
_atom_sites_solution_hydrogens geom
_atom_sites_solution_primary direct
_atom_sites_solution_secondary difmap
_audit_creation_method SHELXL-97
_cell_angle_alpha 90.00
_cell_angle_beta 94.935(12)
_cell_angle_gamma 90.00
_cell_formula_units_Z 4
_cell_length_a 10.623(5)
_cell_length_b 16.495(8)
_cell_length_c 7.163(4)
_cell_measurement_reflns_used 3753
_cell_measurement_temperature 293(2)
_cell_measurement_theta_max 27.4700
_cell_measurement_theta_min 2.4696
_cell_volume 1250.5(11)
_computing_cell_refinement 'CrystalClear (Rigaku Inc., 2007)'
_computing_data_collection 'CrystalClear (Rigaku Inc., 2007)'
_computing_data_reduction 'CrystalClear (Rigaku Inc., 2007)'
_computing_molecular_graphics 'DIAMOND. Version 3.0. Crystal Impact'
_computing_publication_material 'Windows Word 2003'
_computing_structure_refinement 'SHELXL-97 (Sheldrick, 1997)'
_computing_structure_solution 'SHELXS-97 (Sheldrick, 1990)'
_diffrn_ambient_temperature 293(2)
_diffrn_detector_area_resol_mean 28.5714
_diffrn_measured_fraction_theta_full 0.992
_diffrn_measured_fraction_theta_max 0.992
_diffrn_measurement_device_type 'Rigaku Saturn724+ (2x2 bin mode)'
_diffrn_measurement_method CCD_Profile_fitting
_diffrn_radiation_monochromator graphite
_diffrn_radiation_source 'fine-focus sealed tube'
_diffrn_radiation_type MoK\a
_diffrn_radiation_wavelength 0.71073
_diffrn_reflns_av_R_equivalents 0.0535
_diffrn_reflns_av_sigmaI/netI 0.0518
_diffrn_reflns_limit_h_max 13
_diffrn_reflns_limit_h_min -13
_diffrn_reflns_limit_k_max 21
_diffrn_reflns_limit_k_min -21
_diffrn_reflns_limit_l_max 9
_diffrn_reflns_limit_l_min -9
_diffrn_reflns_number 10434
_diffrn_reflns_theta_full 27.45
_diffrn_reflns_theta_max 27.45
_diffrn_reflns_theta_min 3.11
_exptl_absorpt_coefficient_mu 10.898
_exptl_absorpt_correction_T_max 1.0000
_exptl_absorpt_correction_T_min 0.4074
_exptl_absorpt_correction_type multi-scan
_exptl_absorpt_process_details 'CrystalClear (Rigaku Inc., 2007)'
_exptl_crystal_colour Red
_exptl_crystal_density_diffrn 2.320
_exptl_crystal_density_method 'not measured'
_exptl_crystal_description needle
_exptl_crystal_F_000 824
_exptl_crystal_size_max 0.212
_exptl_crystal_size_mid 0.078
_exptl_crystal_size_min 0.058
_refine_diff_density_max 0.682
_refine_diff_density_min -0.583
_refine_diff_density_rms 0.127
_refine_ls_extinction_method none
_refine_ls_goodness_of_fit_ref 1.034
_refine_ls_hydrogen_treatment constr
_refine_ls_matrix_type full
_refine_ls_number_parameters 118
_refine_ls_number_reflns 2839
_refine_ls_number_restraints 0
_refine_ls_restrained_S_all 1.034
_refine_ls_R_factor_all 0.0672
_refine_ls_R_factor_gt 0.0511
_refine_ls_shift/su_max 0.001
_refine_ls_shift/su_mean 0.000
_refine_ls_structure_factor_coef Fsqd
_refine_ls_weighting_details 'calc w=1/[\s^2^(Fo^2^)+(0.0580P)^2^+0.9954P] where P=(Fo^2^+2Fc^2^)/3'
_refine_ls_weighting_scheme calc
_refine_ls_wR_factor_gt 0.1118
_refine_ls_wR_factor_ref 0.1216
_reflns_number_gt 2385
_reflns_number_total 2839
_reflns_threshold_expression >2sigma(I)
_cod_data_source_file c1ce05507k.txt
_cod_data_source_block compound-5-wx8-11c
_cod_depositor_comments
;
The following automatic conversions were performed:

'_exptl_absorpt_correction_type' value 'Multi-scan' changed to
'multi-scan' according to
/usr/data/users/saulius/automatic-downloads/retrospective/RSC/lib/dictionaries/cif_core.dic
dictionary named 'cif_core.dic' version 2.4.2 from 2011-04-26.

Automatic conversion script
Id: cif_fix_values 2281 2013-09-26 08:29:07Z andrius 
;
_cod_original_cell_volume 1250.4(11)
_cod_original_sg_symbol_Hall '-P 2ybc '
_cod_original_sg_symbol_H-M 'P 21/c'
_cod_database_code 7215352

loop_
_symmetry_equiv_pos_as_xyz
'x, y, z'
'-x, y+1/2, -z+1/2'
'-x, -y, -z'
'x, -y-1/2, z-1/2'

loop_
_atom_site_label
_atom_site_type_symbol
_atom_site_fract_x
_atom_site_fract_y
_atom_site_fract_z
_atom_site_U_iso_or_equiv
_atom_site_adp_type
_atom_site_occupancy
_atom_site_symmetry_multiplicity
_atom_site_calc_flag
_atom_site_refinement_flags
Ga1 Ga 0.14473(6) 0.73746(4) 0.56195(9) 0.03238(19) Uani 1 1 d .
Se1 Se 0.32496(6) 0.68197(5) 0.98380(10) 0.0498(2) Uani 1 1 d .
Se2 Se 0.23028(7) 0.61638(4) 0.71596(9) 0.0425(2) Uani 1 1 d .
Se3 Se 0.01727(6) 0.70380(4) 0.28461(9) 0.0413(2) Uani 1 1 d .
N1 N 0.5398(6) 0.4324(4) 0.5896(9) 0.069(2) Uani 1 1 d .
H1A H 0.5716 0.4481 0.7028 0.104 Uiso 1 1 calc R
H1B H 0.5048 0.4747 0.5280 0.104 Uiso 0.50 1 calc PR
H1E H 0.6012 0.4123 0.5264 0.104 Uiso 1 1 calc R
N2 N 0.0772(5) 0.4456(4) 0.0971(8) 0.0508(15) Uani 1 1 d .
H2A H 0.0313 0.4837 0.0321 0.061 Uiso 0.50 1 calc PR
H2B H 0.0316 0.3996 0.0946 0.061 Uiso 1 1 calc R
N3 N 0.3093(4) 0.4019(3) 0.3152(7) 0.0339(11) Uani 1 1 d .
C1 C 0.4436(8) 0.3699(6) 0.6086(11) 0.069(2) Uani 1 1 d .
H1C H 0.3771 0.3916 0.6790 0.083 Uiso 1 1 calc R
H1D H 0.4813 0.3241 0.6773 0.083 Uiso 1 1 calc R
C2 C 0.3881(7) 0.3423(4) 0.4195(11) 0.0535(19) Uani 1 1 d .
H2C H 0.4566 0.3272 0.3453 0.064 Uiso 1 1 calc R
H2D H 0.3379 0.2941 0.4358 0.064 Uiso 1 1 calc R
C3 C 0.1050(6) 0.4725(5) 0.2920(10) 0.0534(19) Uani 1 1 d .
H3A H 0.0266 0.4777 0.3510 0.064 Uiso 1 1 calc R
H3B H 0.1450 0.5254 0.2931 0.064 Uiso 1 1 calc R
C4 C 0.1910(6) 0.4135(5) 0.4028(9) 0.0463(17) Uani 1 1 d .
H4A H 0.2095 0.4339 0.5292 0.056 Uiso 1 1 calc R
H4B H 0.1483 0.3618 0.4106 0.056 Uiso 1 1 calc R
C5 C 0.1957(6) 0.4314(5) 0.0097(9) 0.0480(17) Uani 1 1 d .
H5A H 0.2396 0.4826 -0.0016 0.058 Uiso 1 1 calc R
H5B H 0.1765 0.4097 -0.1153 0.058 Uiso 1 1 calc R
C6 C 0.2804(7) 0.3732(4) 0.1234(9) 0.0445(16) Uani 1 1 d .
H6A H 0.2394 0.3207 0.1258 0.053 Uiso 1 1 calc R
H6B H 0.3585 0.3664 0.0641 0.053 Uiso 1 1 calc R

loop_
_atom_site_aniso_label
_atom_site_aniso_U_11
_atom_site_aniso_U_22
_atom_site_aniso_U_33
_atom_site_aniso_U_23
_atom_site_aniso_U_13
_atom_site_aniso_U_12
Ga1 0.0384(4) 0.0383(4) 0.0198(4) 0.0010(3) -0.0009(3) 0.0017(3)
Se1 0.0399(4) 0.0664(5) 0.0409(5) -0.0059(3) -0.0099(3) 0.0125(3)
Se2 0.0558(4) 0.0384(4) 0.0329(4) 0.0016(3) 0.0006(3) 0.0086(3)
Se3 0.0464(4) 0.0545(4) 0.0222(4) 0.0005(3) -0.0013(3) -0.0156(3)
N1 0.049(4) 0.097(6) 0.059(5) -0.018(4) -0.010(3) 0.007(4)
N2 0.041(3) 0.063(4) 0.046(4) -0.010(3) -0.011(3) 0.006(3)
N3 0.029(2) 0.038(3) 0.033(3) 0.004(2) -0.004(2) 0.003(2)
C1 0.058(5) 0.095(7) 0.053(5) 0.032(5) -0.007(4) 0.017(5)
C2 0.058(4) 0.041(4) 0.059(5) 0.011(3) -0.009(4) 0.001(3)
C3 0.037(4) 0.067(5) 0.054(5) -0.020(4) -0.004(3) 0.019(3)
C4 0.040(3) 0.065(5) 0.032(4) -0.007(3) -0.001(3) 0.004(3)
C5 0.049(4) 0.062(5) 0.032(4) -0.005(3) -0.001(3) -0.003(3)
C6 0.047(4) 0.050(4) 0.037(4) -0.003(3) 0.004(3) 0.003(3)

loop_
_atom_type_symbol
_atom_type_description
_atom_type_scat_dispersion_real
_atom_type_scat_dispersion_imag
_atom_type_scat_source
C C 0.0033 0.0016 'International Tables Vol C Tables 4.2.6.8 and 6.1.1.4'
H H 0.0000 0.0000 'International Tables Vol C Tables 4.2.6.8 and 6.1.1.4'
N N 0.0061 0.0033 'International Tables Vol C Tables 4.2.6.8 and 6.1.1.4'
Ga Ga 0.2307 1.6083 'International Tables Vol C Tables 4.2.6.8 and 6.1.1.4'
Se Se -0.0929 2.2259 'International Tables Vol C Tables 4.2.6.8 and 6.1.1.4'

loop_
_geom_angle_atom_site_label_1
_geom_angle_atom_site_label_2
_geom_angle_atom_site_label_3
_geom_angle
_geom_angle_site_symmetry_1
_geom_angle_site_symmetry_3
Se3 Ga1 Se3 109.83(5) . 4_576
Se3 Ga1 Se2 110.70(4) . .
Se3 Ga1 Se2 104.06(4) 4_576 .
Se3 Ga1 Se1 109.80(4) . 4_575
Se3 Ga1 Se1 115.78(5) 4_576 4_575
Se2 Ga1 Se1 106.46(5) . 4_575
Se2 Se1 Ga1 98.57(4) . 4_576
Se1 Se2 Ga1 96.30(5) . .
Ga1 Se3 Ga1 98.57(5) . 4_575
C1 N1 H1A 109.5 . .
C1 N1 H1B 109.5 . .
H1A N1 H1B 109.5 . .
C1 N1 H1E 109.5 . .
H1A N1 H1E 109.5 . .
H1B N1 H1E 109.5 . .
C3 N2 C5 110.0(5) . .
C3 N2 H2A 109.7 . .
C5 N2 H2A 109.7 . .
C3 N2 H2B 109.7 . .
C5 N2 H2B 109.7 . .
H2A N2 H2B 108.2 . .
C2 N3 C6 109.2(5) . .
C2 N3 C4 110.2(5) . .
C6 N3 C4 109.1(5) . .
N1 C1 C2 110.7(6) . .
N1 C1 H1C 109.5 . .
C2 C1 H1C 109.5 . .
N1 C1 H1D 109.5 . .
C2 C1 H1D 109.5 . .
H1C C1 H1D 108.1 . .
N3 C2 C1 114.9(6) . .
N3 C2 H2C 108.5 . .
C1 C2 H2C 108.5 . .
N3 C2 H2D 108.5 . .
C1 C2 H2D 108.5 . .
H2C C2 H2D 107.5 . .
N2 C3 C4 111.6(6) . .
N2 C3 H3A 109.3 . .
C4 C3 H3A 109.3 . .
N2 C3 H3B 109.3 . .
C4 C3 H3B 109.3 . .
H3A C3 H3B 108.0 . .
N3 C4 C3 111.2(6) . .
N3 C4 H4A 109.4 . .
C3 C4 H4A 109.4 . .
N3 C4 H4B 109.4 . .
C3 C4 H4B 109.4 . .
H4A C4 H4B 108.0 . .
N2 C5 C6 111.4(6) . .
N2 C5 H5A 109.3 . .
C6 C5 H5A 109.3 . .
N2 C5 H5B 109.3 . .
C6 C5 H5B 109.3 . .
H5A C5 H5B 108.0 . .
N3 C6 C5 111.6(5) . .
N3 C6 H6A 109.3 . .
C5 C6 H6A 109.3 . .
N3 C6 H6B 109.3 . .
C5 C6 H6B 109.3 . .
H6A C6 H6B 108.0 . .

loop_
_geom_bond_atom_site_label_1
_geom_bond_atom_site_label_2
_geom_bond_distance
_geom_bond_site_symmetry_2
Ga1 Se3 2.3717(13) .
Ga1 Se3 2.3849(12) 4_576
Ga1 Se2 2.4206(13) .
Ga1 Se1 2.4350(13) 4_575
Se1 Se2 2.3517(13) .
Se1 Ga1 2.4350(13) 4_576
Se3 Ga1 2.3849(12) 4_575
N1 C1 1.465(11) .
N1 H1A 0.8900 .
N1 H1B 0.8900 .
N1 H1E 0.8900 .
N2 C3 1.470(9) .
N2 C5 1.472(8) .
N2 H2A 0.9000 .
N2 H2B 0.9000 .
N3 C2 1.455(8) .
N3 C6 1.461(8) .
N3 C4 1.465(8) .
C1 C2 1.501(11) .
C1 H1C 0.9700 .
C1 H1D 0.9700 .
C2 H2C 0.9700 .
C2 H2D 0.9700 .
C3 C4 1.512(10) .
C3 H3A 0.9700 .
C3 H3B 0.9700 .
C4 H4A 0.9700 .
C4 H4B 0.9700 .
C5 C6 1.506(10) .
C5 H5A 0.9700 .
C5 H5B 0.9700 .
C6 H6A 0.9700 .
C6 H6B 0.9700 .

loop_
_geom_hbond_atom_site_label_D
_geom_hbond_atom_site_label_H
_geom_hbond_atom_site_label_A
_geom_hbond_distance_DH
_geom_hbond_distance_HA
_geom_hbond_distance_DA
_geom_hbond_angle_DHA
_geom_hbond_site_symmetry_A
N1 H1E Se2 0.89 2.64 3.511(6) 165.8 3_666
N1 H1B N1 0.89 1.79 2.674(14) 170.4 3_666
N2 H2A N2 0.90 1.83 2.729(12) 173.8 3_565
C5 H5B Se3 0.97 2.96 3.704(7) 134.0 3_565

loop_
_geom_torsion_atom_site_label_1
_geom_torsion_atom_site_label_2
_geom_torsion_atom_site_label_3
_geom_torsion_atom_site_label_4
_geom_torsion
_geom_torsion_site_symmetry_1
_geom_torsion_site_symmetry_4
Ga1 Se1 Se2 Ga1 49.86(4) 4_576 .
Se3 Ga1 Se2 Se1 -174.48(3) . .
Se3 Ga1 Se2 Se1 -56.55(5) 4_576 .
Se1 Ga1 Se2 Se1 66.23(4) 4_575 .
Se3 Ga1 Se3 Ga1 131.74(6) 4_576 4_575
Se2 Ga1 Se3 Ga1 -113.91(4) . 4_575
Se1 Ga1 Se3 Ga1 3.34(4) 4_575 4_575
C6 N3 C2 C1 169.9(6) . .
C4 N3 C2 C1 -70.3(8) . .
N1 C1 C2 N3 -69.6(9) . .
C5 N2 C3 C4 -54.7(8) . .
C2 N3 C4 C3 -177.5(6) . .
C6 N3 C4 C3 -57.6(7) . .
N2 C3 C4 N3 57.2(8) . .
C3 N2 C5 C6 54.5(8) . .
C2 N3 C6 C5 178.4(6) . .
C4 N3 C6 C5 57.9(7) . .
N2 C5 C6 N3 -57.3(8) . .
